data_7209814
loop_
_publ_author_name
'Yates, Jane L. R.'
'Sparkes, Hazel A.'

_publ_section_title
;
 4-Bromo-trans-cinnamic acid: structural characterisation and
 crystallographic investigation into the solid state [2 + 2] cycloaddition
 reaction and temperature induced phase transition
;
_journal_issue 18
_journal_name_full CrystEngComm
_journal_page_first 3547
_journal_paper_doi 10.1039/c3ce40300a
_journal_volume 15
_journal_year 2013
_chemical_formula_moiety 'C9 H7 Br O2'
_chemical_formula_sum 'C9 H7 Br O2'
_chemical_formula_weight 227.06
_chemical_name_systematic
;
?
;
_space_group_IT_number 14
_symmetry_cell_setting monoclinic
_symmetry_space_group_name_Hall '-P 2yn'
_symmetry_space_group_name_H-M 'P 1 21/n 1'
_atom_sites_solution_hydrogens geom
_atom_sites_solution_primary direct
_atom_sites_solution_secondary difmap
_audit_creation_method SHELXL-97
_cell_angle_alpha 90.00
_cell_angle_beta 90.5710(10)
_cell_angle_gamma 90.00
_cell_formula_units_Z 4
_cell_length_a 6.8994(4)
_cell_length_b 3.8566(2)
_cell_length_c 31.2021(19)
_cell_measurement_reflns_used 3210
_cell_measurement_temperature 120(2)
_cell_measurement_theta_max 56.560
_cell_measurement_theta_min 5.222
_cell_volume 830.19(8)
_computing_cell_refinement 'SAINT version 6.45A (Bruker, 2003)'
_computing_data_collection 'SMART version 5.054 (Bruker, 1999)'
_computing_data_reduction 'SAINT version 6.45A (Bruker, 2003)'
_computing_molecular_graphics 'ORTEP3 for Windows (Farrugia, 1997)'
_computing_publication_material 'WinGX publication routines (Farrugia, 1999)'
_computing_structure_refinement 'SHELXL-97 (Sheldrick, 1997)'
_computing_structure_solution 'SHELXS-97 (Sheldrick, 1990)'
_diffrn_ambient_temperature 120(2)
_diffrn_detector_area_resol_mean 8
_diffrn_measured_fraction_theta_full 0.999
_diffrn_measured_fraction_theta_max 0.999
_diffrn_measurement_device_type 'Bruker SMART 6K CCD Detector'
_diffrn_measurement_method \w
_diffrn_radiation_monochromator graphite
_diffrn_radiation_source 'fine-focus sealed tube'
_diffrn_radiation_type MoK\a
_diffrn_radiation_wavelength 0.71073
_diffrn_reflns_av_R_equivalents 0.0377
_diffrn_reflns_av_sigmaI/netI 0.0441
_diffrn_reflns_limit_h_max 6
_diffrn_reflns_limit_h_min -8
_diffrn_reflns_limit_k_max 4
_diffrn_reflns_limit_k_min -4
_diffrn_reflns_limit_l_max 37
_diffrn_reflns_limit_l_min -39
_diffrn_reflns_number 4802
_diffrn_reflns_theta_full 26.00
_diffrn_reflns_theta_max 26.35
_diffrn_reflns_theta_min 1.31
_exptl_absorpt_coefficient_mu 4.901
_exptl_absorpt_correction_T_max 1.000
_exptl_absorpt_correction_T_min 0.641
_exptl_absorpt_correction_type multi-scan
_exptl_absorpt_process_details 'SADABS (G. Sheldrick, 1998)'
_exptl_crystal_colour colourless
_exptl_crystal_density_diffrn 1.817
_exptl_crystal_density_method 'not measured'
_exptl_crystal_description block
_exptl_crystal_F_000 448
_exptl_crystal_size_max 0.35
_exptl_crystal_size_mid 0.25
_exptl_crystal_size_min 0.12
_refine_diff_density_max 1.095
_refine_diff_density_min -0.818
_refine_diff_density_rms 0.128
_refine_ls_extinction_method none
_refine_ls_goodness_of_fit_ref 1.106
_refine_ls_hydrogen_treatment constr
_refine_ls_matrix_type full
_refine_ls_number_parameters 109
_refine_ls_number_reflns 1689
_refine_ls_number_restraints 0
_refine_ls_restrained_S_all 1.106
_refine_ls_R_factor_all 0.0379
_refine_ls_R_factor_gt 0.0345
_refine_ls_shift/su_max 0.000
_refine_ls_shift/su_mean 0.000
_refine_ls_structure_factor_coef Fsqd
_refine_ls_weighting_details 'calc w=1/[\s^2^(Fo^2^)+(0.0449P)^2^+1.0312P] where P=(Fo^2^+2Fc^2^)/3'
_refine_ls_weighting_scheme calc
_refine_ls_wR_factor_gt 0.0900
_refine_ls_wR_factor_ref 0.0921
_reflns_number_gt 1538
_reflns_number_total 1689
_reflns_threshold_expression >2sigma(I)
_cod_data_source_file c3ce40300a.txt
_cod_data_source_block 120K
_cod_original_sg_symbol_H-M 'P 21/n'
_cod_database_code 7209814

loop_
_symmetry_equiv_pos_as_xyz
'x, y, z'
'-x+1/2, y+1/2, -z+1/2'
'-x, -y, -z'
'x-1/2, -y-1/2, z-1/2'

loop_
_atom_site_label
_atom_site_type_symbol
_atom_site_fract_x
_atom_site_fract_y
_atom_site_fract_z
_atom_site_U_iso_or_equiv
_atom_site_adp_type
_atom_site_occupancy
_atom_site_symmetry_multiplicity
_atom_site_calc_flag
_atom_site_refinement_flags
Br1 Br 0.38975(4) 0.52376(7) 0.211457(10) 0.02024(15) Uani 1 1 d .
O1 O 1.4072(4) -0.0604(6) 0.04972(8) 0.0254(5) Uani 1 1 d .
O2 O 1.2830(3) 0.2310(7) -0.00627(7) 0.0279(5) Uani 1 1 d .
H2 H 1.3865 0.1632 -0.0175 0.034 Uiso 1 1 calc R
C1 C 0.7452(5) 0.3876(8) 0.10684(10) 0.0193(6) Uani 1 1 d .
H1 H 0.7396 0.4401 0.0771 0.023 Uiso 1 1 calc R
C2 C 0.5892(5) 0.4713(8) 0.13259(11) 0.0203(7) Uani 1 1 d .
H2A H 0.4769 0.5785 0.1207 0.024 Uiso 1 1 calc R
C3 C 0.5999(4) 0.3962(8) 0.17579(10) 0.0168(6) Uani 1 1 d .
C4 C 0.7604(4) 0.2345(8) 0.19391(10) 0.0182(6) Uani 1 1 d .
H4 H 0.7647 0.1827 0.2237 0.022 Uiso 1 1 calc R
C5 C 0.9147(4) 0.1498(8) 0.16772(10) 0.0175(6) Uani 1 1 d .
H5 H 1.0250 0.0373 0.1798 0.021 Uiso 1 1 calc R
C6 C 0.9107(4) 0.2270(7) 0.12395(10) 0.0158(6) Uani 1 1 d .
C7 C 1.0778(4) 0.1377(8) 0.09762(10) 0.0183(6) Uani 1 1 d .
H7 H 1.1782 0.0071 0.1110 0.022 Uiso 1 1 calc R
C8 C 1.1024(5) 0.2224(8) 0.05657(10) 0.0200(6) Uani 1 1 d .
H8 H 1.0040 0.3520 0.0423 0.024 Uiso 1 1 calc R
C9 C 1.2759(5) 0.1231(8) 0.03259(10) 0.0197(6) Uani 1 1 d .

loop_
_atom_site_aniso_label
_atom_site_aniso_U_11
_atom_site_aniso_U_22
_atom_site_aniso_U_33
_atom_site_aniso_U_23
_atom_site_aniso_U_13
_atom_site_aniso_U_12
Br1 0.0149(2) 0.0184(2) 0.0275(2) -0.00125(11) 0.00587(14) 0.00113(10)
O1 0.0197(13) 0.0333(12) 0.0233(12) 0.0038(10) 0.0031(9) 0.0073(10)
O2 0.0211(13) 0.0407(14) 0.0222(12) 0.0060(10) 0.0066(9) 0.0089(10)
C1 0.0189(16) 0.0210(15) 0.0181(15) 0.0017(12) 0.0007(12) 0.0008(12)
C2 0.0141(16) 0.0218(16) 0.0251(17) -0.0003(12) -0.0017(13) 0.0034(11)
C3 0.0142(15) 0.0124(13) 0.0240(16) -0.0019(12) 0.0049(12) 0.0001(11)
C4 0.0192(17) 0.0169(14) 0.0187(15) 0.0002(11) -0.0001(12) -0.0021(12)
C5 0.0124(15) 0.0156(14) 0.0246(16) 0.0009(12) -0.0016(12) 0.0004(11)
C6 0.0105(15) 0.0165(13) 0.0204(15) -0.0019(11) 0.0031(11) -0.0017(11)
C7 0.0143(15) 0.0158(14) 0.0249(16) -0.0020(12) 0.0006(12) 0.0018(11)
C8 0.0139(16) 0.0220(15) 0.0243(16) 0.0005(12) 0.0022(12) 0.0037(12)
C9 0.0154(16) 0.0216(15) 0.0220(16) -0.0022(13) 0.0029(12) 0.0007(12)

loop_
_atom_type_symbol
_atom_type_description
_atom_type_scat_dispersion_real
_atom_type_scat_dispersion_imag
_atom_type_scat_source
C C 0.0033 0.0016 'International Tables Vol C Tables 4.2.6.8 and 6.1.1.4'
H H 0.0000 0.0000 'International Tables Vol C Tables 4.2.6.8 and 6.1.1.4'
O O 0.0106 0.0060 'International Tables Vol C Tables 4.2.6.8 and 6.1.1.4'
Br Br -0.2901 2.4595 'International Tables Vol C Tables 4.2.6.8 and 6.1.1.4'

loop_
_geom_angle_atom_site_label_1
_geom_angle_atom_site_label_2
_geom_angle_atom_site_label_3
_geom_angle
C9 O2 H2 109.5
C2 C1 C6 121.1(3)
C2 C1 H1 119.5
C6 C1 H1 119.5
C3 C2 C1 118.8(3)
C3 C2 H2A 120.6
C1 C2 H2A 120.6
C2 C3 C4 121.8(3)
C2 C3 Br1 118.9(2)
C4 C3 Br1 119.2(2)
C3 C4 C5 118.7(3)
C3 C4 H4 120.7
C5 C4 H4 120.7
C4 C5 C6 121.2(3)
C4 C5 H5 119.4
C6 C5 H5 119.4
C5 C6 C1 118.4(3)
C5 C6 C7 119.4(3)
C1 C6 C7 122.3(3)
C8 C7 C6 126.2(3)
C8 C7 H7 116.9
C6 C7 H7 116.9
C7 C8 C9 122.5(3)
C7 C8 H8 118.7
C9 C8 H8 118.7
O1 C9 O2 123.2(3)
O1 C9 C8 121.0(3)
O2 C9 C8 115.8(3)

loop_
_geom_bond_atom_site_label_1
_geom_bond_atom_site_label_2
_geom_bond_distance
Br1 C3 1.901(3)
O1 C9 1.264(4)
O2 C9 1.283(4)
O2 H2 0.8400
C1 C2 1.388(5)
C1 C6 1.400(4)
C1 H1 0.9500
C2 C3 1.380(5)
C2 H2A 0.9500
C3 C4 1.387(4)
C4 C5 1.387(4)
C4 H4 0.9500
C5 C6 1.398(4)
C5 H5 0.9500
C6 C7 1.463(4)
C7 C8 1.334(4)
C7 H7 0.9500
C8 C9 1.469(4)
C8 H8 0.9500

loop_
_geom_hbond_atom_site_label_D
_geom_hbond_atom_site_label_H
_geom_hbond_atom_site_label_A
_geom_hbond_distance_DH
_geom_hbond_distance_HA
_geom_hbond_distance_DA
_geom_hbond_angle_DHA
_geom_hbond_site_symmetry_A
O2 H2 O1 0.84 1.80 2.626(3) 169.7 3_855

loop_
_geom_torsion_atom_site_label_1
_geom_torsion_atom_site_label_2
_geom_torsion_atom_site_label_3
_geom_torsion_atom_site_label_4
_geom_torsion
C6 C1 C2 C3 0.5(5)
C1 C2 C3 C4 -1.1(5)
C1 C2 C3 Br1 178.1(2)
C2 C3 C4 C5 0.6(5)
Br1 C3 C4 C5 -178.5(2)
C3 C4 C5 C6 0.5(4)
C4 C5 C6 C1 -1.0(4)
C4 C5 C6 C7 179.1(3)
C2 C1 C6 C5 0.5(5)
C2 C1 C6 C7 -179.6(3)
C5 C6 C7 C8 -173.5(3)
C1 C6 C7 C8 6.6(5)
C6 C7 C8 C9 179.7(3)
C7 C8 C9 O1 2.7(5)
C7 C8 C9 O2 -178.0(3)
